data_4029787
loop_
_publ_author_name
'Castilla, Ana Maria'
'Morgan Conn, M.'
'Ballester, Pablo'

_publ_section_title
;
 Synthesis and binding studies of two new macrocyclic receptors for the
 stereoselective recognition of dipeptides.
;
_journal_name_full 'Beilstein journal of organic chemistry'
_journal_page_first 5
_journal_paper_doi 10.3762/bjoc.6.5
_journal_volume 6
_journal_year 2010
_chemical_formula_sum 'C56 H48 N4 O12'
_chemical_formula_weight 968.98
_chemical_name_systematic
; 
 ? 
;
_space_group_IT_number 5
_symmetry_cell_setting monoclinic
_symmetry_space_group_name_Hall 'C 2y'
_symmetry_space_group_name_H-M 'C 1 2 1'
_atom_sites_solution_hydrogens geom
_atom_sites_solution_primary direct
_atom_sites_solution_secondary difmap
_audit_creation_method SHELXL-97
_cell_angle_alpha 90.00
_cell_angle_beta 96.584(5)
_cell_angle_gamma 90.00
_cell_formula_units_Z 4
_cell_length_a 29.889(3)
_cell_length_b 5.2454(5)
_cell_length_c 31.439(3)
_cell_measurement_reflns_used 1431
_cell_measurement_temperature 100(2)
_cell_measurement_theta_max 19.32
_cell_measurement_theta_min 2.61
_cell_volume 4896.5(8)
_computing_cell_refinement 'Bruker APEX2 v2009.1-0'
_computing_data_collection 'Bruker APEX2 v2009.1-0'
_computing_data_reduction 'Bruker SAINT V7.60A'
_computing_molecular_graphics 'Bruker SHELXTL'
_computing_publication_material 'Bruker SHELXTL'
_computing_structure_refinement 'SHELXS-97 (Sheldrick, 2008)'
_computing_structure_solution 'SHELXS-97 (Sheldrick, 2008)'
_diffrn_ambient_temperature 100(2)
_diffrn_detector_area_resol_mean 512
_diffrn_detector_type '4K CCD area detector APEX II'
_diffrn_measured_fraction_theta_full 0.969
_diffrn_measured_fraction_theta_max 0.969
_diffrn_measurement_device_type 'Kappa 4-axis goniometer bruker-nonius'
_diffrn_measurement_method
;
 Fullsphere data collection, phi and omega scans
;
_diffrn_measurement_specimen_support 'magnetic support whith 10 micron nylon fiber cryoloop'
_diffrn_radiation_monochromator 'Multilayer Montel 200 mirrors'
_diffrn_radiation_type MoK\a
_diffrn_radiation_wavelength 0.71073
_diffrn_reflns_av_R_equivalents 0.1120
_diffrn_reflns_av_sigmaI/netI 0.1399
_diffrn_reflns_limit_h_max 36
_diffrn_reflns_limit_h_min -35
_diffrn_reflns_limit_k_max 4
_diffrn_reflns_limit_k_min -6
_diffrn_reflns_limit_l_max 38
_diffrn_reflns_limit_l_min -37
_diffrn_reflns_number 21378
_diffrn_reflns_theta_full 25.49
_diffrn_reflns_theta_max 25.49
_diffrn_reflns_theta_min 2.61
_diffrn_source 'rotating anode X-ray tube'
_diffrn_source_current 70
_diffrn_source_power 50
_diffrn_source_size '3 mm x 0.3 mm fine focus'
_diffrn_source_type 'Bruker-Nonius FR 591'
_exptl_absorpt_coefficient_mu 0.093
_exptl_absorpt_correction_T_max 1.0
_exptl_absorpt_correction_T_min 0.98
_exptl_absorpt_correction_type empirical
_exptl_absorpt_process_details
; 
 SADABS Version 2008/1 Bruker-Nonius
 Blessing, Acta Cryst. (1995) A51 33-38
;
_exptl_crystal_colour translucent
_exptl_crystal_density_diffrn 1.314
_exptl_crystal_density_method 'not measured'
_exptl_crystal_description Needle
_exptl_crystal_F_000 2032
_exptl_crystal_size_max 0.20
_exptl_crystal_size_mid 0.03
_exptl_crystal_size_min 0.01
_refine_diff_density_max 0.316
_refine_diff_density_min -0.271
_refine_diff_density_rms 0.063
_refine_ls_abs_structure_details 'Flack H D (1983), Acta Cryst. A39, 876-881'
_refine_ls_abs_structure_Flack 5(3)
_refine_ls_extinction_method none
_refine_ls_goodness_of_fit_ref 1.038
_refine_ls_hydrogen_treatment noref
_refine_ls_matrix_type full
_refine_ls_number_parameters 651
_refine_ls_number_reflns 7891
_refine_ls_number_restraints 2
_refine_ls_restrained_S_all 1.038
_refine_ls_R_factor_all 0.1867
_refine_ls_R_factor_gt 0.0943
_refine_ls_shift/su_max 0.000
_refine_ls_shift/su_mean 0.000
_refine_ls_structure_factor_coef Fsqd
_refine_ls_weighting_details 'calc w=1/[\s^2^(Fo^2^)+(0.1430P)^2^+0.0000P] where P=(Fo^2^+2Fc^2^)/3'
_refine_ls_weighting_scheme calc
_refine_ls_wR_factor_gt 0.2314
_refine_ls_wR_factor_ref 0.2944
_reflns_number_gt 3769
_reflns_number_total 7891
_reflns_threshold_expression >2sigma(I)
_cod_data_source_file 1860-5397-6-5-S2.cif
_cod_data_source_block amc487_0m
_cod_depositor_comments
;
The following automatic conversions were performed:
'_diffrn_measurement_specimen_suppport' tag replaced with
'_diffrn_measurement_specimen_support'.

Automatic conversion script
Id: cif_correct_tags 1440 2010-10-19 06:21:57Z saulius 

The following automatic conversions were performed:

'_symmetry_cell_setting' value 'Monoclinic' changed to 'monoclinic'
according to
/usr/data/users/saulius/automatic-downloads/retrospective/Beilstein/lib/dictionaries/cif_core.dic
dictionary named 'cif_core.dic' version 2.4.2 from 2011-04-26.

Automatic conversion script
Id: cif_fix_values 2281 2013-09-26 08:29:07Z andrius 
;
_cod_original_cell_volume 4896.4(7)
_cod_original_sg_symbol_H-M C2
_cod_database_code 4029787

loop_
_symmetry_equiv_pos_as_xyz
'x, y, z'
'-x, y, -z'
'x+1/2, y+1/2, z'
'-x+1/2, y+1/2, -z'

loop_
_atom_site_label
_atom_site_type_symbol
_atom_site_fract_x
_atom_site_fract_y
_atom_site_fract_z
_atom_site_U_iso_or_equiv
_atom_site_adp_type
_atom_site_occupancy
_atom_site_symmetry_multiplicity
_atom_site_calc_flag
_atom_site_refinement_flags
C1 C 0.64275(19) 0.0259(16) 0.6151(3) 0.059(2) Uani 1 1 d .
H1 H 0.6361 -0.1182 0.5945 0.070 Uiso 1 1 calc R
C2 C 0.6133(2) 0.252(2) 0.6001(3) 0.069(2) Uani 1 1 d .
C3 C 0.5394(2) 0.405(2) 0.5916(3) 0.100(4) Uani 1 1 d .
H3C H 0.5433 0.4567 0.5623 0.150 Uiso 1 1 calc R
H3D H 0.5456 0.5511 0.6109 0.150 Uiso 1 1 calc R
H3E H 0.5084 0.3471 0.5928 0.150 Uiso 1 1 calc R
C4 C 0.7253(2) -0.049(2) 0.6201(3) 0.067(3) Uani 1 1 d .
C5 C 0.77149(19) 0.0736(18) 0.6172(3) 0.066(2) Uani 1 1 d .
H5 H 0.7898 -0.0470 0.6017 0.079 Uiso 1 1 calc R
C6 C 0.7860(2) 0.324(2) 0.5569(3) 0.065(2) Uani 1 1 d .
C7 C 0.8066(2) 0.602(2) 0.5029(3) 0.077(3) Uani 1 1 d .
H7A H 0.7999 0.7762 0.4917 0.093 Uiso 1 1 calc R
H7B H 0.7939 0.4786 0.4810 0.093 Uiso 1 1 calc R
C8 C 0.8571(2) 0.567(2) 0.5112(3) 0.084(3) Uani 1 1 d .
C9 C 0.8802(3) 0.372(2) 0.4956(4) 0.098(3) Uani 1 1 d .
H9 H 0.8648 0.2455 0.4779 0.118 Uiso 1 1 calc R
C10 C 0.9284(3) 0.358(3) 0.5062(4) 0.116(4) Uani 1 1 d .
H10 H 0.9445 0.2236 0.4947 0.139 Uiso 1 1 calc R
C11 C 0.9507(3) 0.528(3) 0.5314(4) 0.109(4) Uani 1 1 d .
H11 H 0.9821 0.5084 0.5394 0.130 Uiso 1 1 calc R
C12 C 0.9281(3) 0.732(3) 0.5460(5) 0.148(6) Uani 1 1 d .
H12 H 0.9440 0.8617 0.5627 0.178 Uiso 1 1 calc R
C13 C 0.8811(3) 0.747(3) 0.5358(4) 0.129(5) Uani 1 1 d .
H13 H 0.8654 0.8862 0.5463 0.154 Uiso 1 1 calc R
C14 C 0.7942(2) 0.100(2) 0.6632(3) 0.082(3) Uani 1 1 d .
H14A H 0.7767 0.2229 0.6786 0.098 Uiso 1 1 calc R
H14B H 0.7930 -0.0670 0.6777 0.098 Uiso 1 1 calc R
C15 C 0.8432(2) 0.189(2) 0.6668(3) 0.074(3) Uani 1 1 d .
C16 C 0.8701(2) 0.181(2) 0.6344(3) 0.090(3) Uani 1 1 d .
H16 H 0.8574 0.1217 0.6071 0.108 Uiso 1 1 calc R
C17 C 0.9145(2) 0.254(2) 0.6395(3) 0.086(3) Uani 1 1 d .
H17 H 0.9317 0.2518 0.6158 0.103 Uiso 1 1 calc R
C18 C 0.9342(2) 0.330(2) 0.6798(3) 0.074(3) Uani 1 1 d .
C19 C 0.9074(2) 0.346(2) 0.7134(3) 0.081(3) Uani 1 1 d .
H19 H 0.9200 0.4043 0.7408 0.097 Uiso 1 1 calc R
C20 C 0.86192(19) 0.274(2) 0.7064(3) 0.075(3) Uani 1 1 d .
H20 H 0.8438 0.2837 0.7292 0.090 Uiso 1 1 calc R
C21 C 0.9835(2) 0.402(2) 0.6861(3) 0.076(3) Uani 1 1 d .
C22 C 1.0012(2) 0.547(2) 0.7238(3) 0.078(3) Uani 1 1 d .
C23 C 1.0425(2) 0.484(3) 0.7450(3) 0.108(5) Uani 1 1 d .
H23 H 1.0597 0.3511 0.7342 0.129 Uiso 1 1 calc R
C24 C 1.0588(2) 0.608(3) 0.7809(3) 0.110(5) Uani 1 1 d .
H24 H 1.0856 0.5459 0.7966 0.132 Uiso 1 1 calc R
C25 C 1.0383(2) 0.826(3) 0.7964(3) 0.123(6) Uani 1 1 d .
C26 C 0.99774(18) 0.911(2) 0.7728(2) 0.082(3) Uani 1 1 d .
H26 H 0.9828 1.0603 0.7807 0.098 Uiso 1 1 calc R
C27 C 0.9807(2) 0.765(2) 0.7375(3) 0.072(3) Uani 1 1 d .
H27 H 0.9532 0.8176 0.7219 0.087 Uiso 1 1 calc R
C28 C 1.0547(2) 0.982(3) 0.8354(2) 0.137(6) Uani 1 1 d .
H28A H 1.0406 1.1530 0.8333 0.164 Uiso 1 1 calc R
H28B H 1.0878 1.0028 0.8376 0.164 Uiso 1 1 calc R
C29 C 1.0414(2) 0.840(4) 0.8759(3) 0.172(9) Uani 1 1 d .
H29 H 1.0597 0.6800 0.8800 0.206 Uiso 1 1 calc R
C30 C 1.0546(3) 1.016(4) 0.9138(3) 0.165(9) Uani 1 1 d .
C31 C 1.0539(3) 1.074(5) 0.9872(3) 0.204(12) Uani 1 1 d .
H31A H 1.0358 1.2297 0.9875 0.306 Uiso 1 1 calc R
H31B H 1.0857 1.1200 0.9875 0.306 Uiso 1 1 calc R
H31C H 1.0500 0.9710 1.0125 0.306 Uiso 1 1 calc R
C32 C 0.9610(4) 0.998(7) 0.8696(5) 0.204(16) Uani 1 1 d D
C33 C 0.9124(2) 0.888(3) 0.8641(2) 0.144(7) Uani 1 1 d D
H33 H 0.9129 0.7032 0.8562 0.172 Uiso 1 1 calc R
C34 C 0.8735(5) 0.711(6) 0.9219(4) 0.173(12) Uani 1 1 d .
C35 C 0.8367(5) 0.575(5) 0.9798(4) 0.182(9) Uani 1 1 d .
H35A H 0.8589 0.4355 0.9856 0.219 Uiso 1 1 calc R
H35B H 0.8093 0.5059 0.9631 0.219 Uiso 1 1 calc R
C36 C 0.8250(3) 0.696(5) 1.0227(3) 0.155(8) Uani 1 1 d .
C37 C 0.8402(3) 0.587(5) 1.0607(4) 0.173(9) Uani 1 1 d .
H37 H 0.8595 0.4424 1.0612 0.207 Uiso 1 1 calc R
C38 C 0.8278(3) 0.683(5) 1.0987(4) 0.164(9) Uani 1 1 d .
H38 H 0.8378 0.6067 1.1255 0.197 Uiso 1 1 calc R
C39 C 0.7996(5) 0.899(5) 1.0954(3) 0.156(7) Uani 1 1 d .
H39 H 0.7912 0.9710 1.1210 0.187 Uiso 1 1 calc R
C40 C 0.7833(4) 1.014(4) 1.0570(3) 0.143(7) Uani 1 1 d .
H40 H 0.7629 1.1534 1.0556 0.172 Uiso 1 1 calc R
C41 C 0.7988(4) 0.909(4) 1.0204(3) 0.157(8) Uani 1 1 d .
H41 H 0.7909 0.9888 0.9934 0.188 Uiso 1 1 calc R
C42 C 0.8850(2) 1.042(3) 0.8283(2) 0.135(6) Uani 1 1 d .
H42A H 0.8838 1.2225 0.8372 0.161 Uiso 1 1 calc R
H42B H 0.9004 1.0345 0.8021 0.161 Uiso 1 1 calc R
C43 C 0.8372(2) 0.941(3) 0.8183(2) 0.103(4) Uani 1 1 d .
C44 C 0.8049(2) 0.994(3) 0.8455(2) 0.122(6) Uani 1 1 d .
H44 H 0.8124 1.0991 0.8698 0.146 Uiso 1 1 calc R
C45 C 0.7614(2) 0.893(3) 0.8374(2) 0.104(5) Uani 1 1 d .
H45 H 0.7396 0.9299 0.8563 0.125 Uiso 1 1 calc R
C46 C 0.75026(19) 0.741(2) 0.8020(2) 0.082(3) Uani 1 1 d .
C47 C 0.78162(18) 0.693(2) 0.7739(2) 0.070(3) Uani 1 1 d .
H47 H 0.7738 0.5932 0.7489 0.083 Uiso 1 1 calc R
C48 C 0.82445(19) 0.793(2) 0.7828(2) 0.086(4) Uani 1 1 d .
H48 H 0.8460 0.7571 0.7636 0.103 Uiso 1 1 calc R
C49 C 0.70114(19) 0.651(2) 0.7933(2) 0.074(3) Uani 1 1 d .
C50 C 0.68629(18) 0.469(2) 0.7595(2) 0.073(3) Uani 1 1 d .
C51 C 0.64220(18) 0.493(2) 0.7390(2) 0.071(3) Uani 1 1 d .
H51 H 0.6236 0.6279 0.7467 0.085 Uiso 1 1 calc R
C52 C 0.6256(2) 0.321(2) 0.7076(2) 0.069(3) Uani 1 1 d .
H52 H 0.5956 0.3411 0.6944 0.082 Uiso 1 1 calc R
C53 C 0.65168(19) 0.121(2) 0.6950(3) 0.072(3) Uani 1 1 d .
C54 C 0.6958(2) 0.090(2) 0.7175(3) 0.089(3) Uani 1 1 d .
H54 H 0.7141 -0.0498 0.7111 0.107 Uiso 1 1 calc R
C55 C 0.7118(2) 0.262(2) 0.7484(3) 0.076(3) Uani 1 1 d .
H55 H 0.7413 0.2399 0.7627 0.091 Uiso 1 1 calc R
C56 C 0.6360(2) -0.0634(19) 0.6593(3) 0.072(2) Uani 1 1 d .
H56A H 0.6522 -0.2267 0.6648 0.086 Uiso 1 1 calc R
H56B H 0.6035 -0.0977 0.6601 0.086 Uiso 1 1 calc R
N1 N 0.69039(15) 0.1146(14) 0.6129(2) 0.0638(19) Uani 1 1 d .
N2 N 0.77048(15) 0.3164(14) 0.5954(2) 0.0630(18) Uani 1 1 d .
N3 N 0.89420(19) 0.919(3) 0.9045(2) 0.171(7) Uani 1 1 d .
N4 N 0.99290(19) 0.770(3) 0.8720(2) 0.166(7) Uani 1 1 d .
O1 O 0.57089(12) 0.1969(13) 0.60499(17) 0.0758(17) Uani 1 1 d .
O2 O 0.62663(15) 0.4427(14) 0.5851(2) 0.0778(18) Uani 1 1 d .
O3 O 0.72248(15) -0.2754(14) 0.6291(2) 0.0759(17) Uani 1 1 d .
O4 O 0.79883(14) 0.1438(12) 0.53728(19) 0.0702(16) Uani 1 1 d .
O5 O 0.78561(14) 0.5662(12) 0.54195(19) 0.0683(15) Uani 1 1 d .
O6 O 1.00814(15) 0.3065(16) 0.6617(2) 0.097(2) Uani 1 1 d .
O7 O 1.0777(2) 1.209(3) 0.9123(2) 0.194(7) Uani 1 1 d .
O8 O 1.03969(16) 0.932(3) 0.94944(19) 0.216(8) Uani 1 1 d .
O9 O 0.9715(3) 1.199(5) 0.8707(4) 0.203(10) Uani 1 1 d .
O10 O 0.8753(3) 0.477(5) 0.9114(4) 0.205(10) Uani 1 1 d .
O11 O 0.8561(2) 0.786(3) 0.9561(2) 0.203(7) Uani 1 1 d .
O12 O 0.67335(14) 0.7609(16) 0.81365(16) 0.090(2) Uani 1 1 d .

loop_
_atom_site_aniso_label
_atom_site_aniso_U_11
_atom_site_aniso_U_22
_atom_site_aniso_U_33
_atom_site_aniso_U_23
_atom_site_aniso_U_13
_atom_site_aniso_U_12
C1 0.034(3) 0.041(5) 0.105(6) 0.010(4) 0.026(3) 0.010(3)
C2 0.025(3) 0.081(8) 0.100(6) 0.007(6) 0.010(3) 0.011(4)
C3 0.039(4) 0.116(11) 0.145(8) -0.009(7) 0.011(4) 0.026(5)
C4 0.031(3) 0.084(8) 0.090(5) -0.004(6) 0.020(3) 0.009(4)
C5 0.028(3) 0.057(6) 0.116(6) 0.021(5) 0.019(3) 0.015(3)
C6 0.027(3) 0.055(6) 0.113(6) -0.002(6) 0.015(4) 0.007(4)
C7 0.038(3) 0.071(7) 0.124(7) 0.002(6) 0.018(4) -0.008(4)
C8 0.052(4) 0.065(7) 0.140(8) -0.006(6) 0.036(5) -0.003(5)
C9 0.069(5) 0.075(9) 0.160(9) -0.020(7) 0.050(5) -0.002(5)
C10 0.074(6) 0.115(11) 0.174(10) -0.020(9) 0.074(6) 0.013(7)
C11 0.051(4) 0.073(8) 0.209(11) -0.020(8) 0.045(6) -0.002(5)
C12 0.042(4) 0.103(12) 0.299(16) -0.064(12) 0.021(7) 0.008(6)
C13 0.055(5) 0.112(12) 0.220(12) -0.081(10) 0.022(6) 0.011(6)
C14 0.035(3) 0.092(8) 0.122(7) 0.007(6) 0.026(4) 0.009(4)
C15 0.027(3) 0.091(8) 0.103(6) 0.004(5) 0.005(3) 0.010(4)
C16 0.029(3) 0.129(10) 0.115(6) -0.010(6) 0.023(4) 0.003(4)
C17 0.046(4) 0.119(10) 0.093(6) -0.017(6) 0.017(4) -0.004(5)
C18 0.035(3) 0.092(8) 0.097(6) 0.018(6) 0.023(4) 0.018(4)
C19 0.031(3) 0.114(9) 0.098(6) 0.010(6) 0.010(3) 0.007(4)
C20 0.025(3) 0.090(8) 0.113(6) 0.019(6) 0.021(3) 0.013(4)
C21 0.035(3) 0.102(9) 0.096(6) 0.020(6) 0.026(4) 0.014(4)
C22 0.034(3) 0.128(10) 0.075(5) 0.027(6) 0.020(3) 0.009(5)
C23 0.023(3) 0.209(14) 0.093(6) 0.033(8) 0.011(4) 0.000(5)
C24 0.027(3) 0.219(15) 0.085(6) 0.058(8) 0.009(4) 0.013(6)
C25 0.029(3) 0.275(18) 0.068(5) 0.005(8) 0.017(3) -0.013(7)
C26 0.023(3) 0.150(10) 0.072(5) 0.016(6) 0.004(3) -0.004(4)
C27 0.032(3) 0.105(9) 0.080(5) 0.023(6) 0.007(3) -0.003(4)
C28 0.035(3) 0.31(2) 0.062(5) -0.003(8) 0.009(3) -0.021(7)
C29 0.027(3) 0.43(3) 0.058(5) 0.012(10) 0.000(3) -0.039(8)
C30 0.025(4) 0.39(3) 0.081(7) -0.010(11) 0.000(4) -0.002(8)
C31 0.062(5) 0.47(4) 0.073(6) -0.060(12) -0.015(4) 0.035(11)
C32 0.023(6) 0.54(5) 0.051(6) 0.013(15) -0.002(4) -0.040(12)
C33 0.026(3) 0.36(2) 0.050(4) 0.035(8) 0.002(3) -0.021(7)
C34 0.070(7) 0.41(4) 0.041(6) 0.030(13) 0.004(5) -0.048(15)
C35 0.163(11) 0.30(3) 0.103(8) -0.012(12) 0.086(8) -0.021(14)
C36 0.051(5) 0.34(3) 0.076(7) -0.007(11) -0.001(5) -0.018(9)
C37 0.047(5) 0.35(3) 0.115(9) 0.037(13) -0.006(6) -0.026(9)
C38 0.052(5) 0.35(3) 0.086(8) 0.039(12) -0.014(5) -0.026(10)
C39 0.119(9) 0.28(2) 0.065(7) -0.033(10) 0.007(6) -0.042(13)
C40 0.112(8) 0.26(2) 0.059(6) -0.005(9) 0.005(5) -0.011(10)
C41 0.085(7) 0.31(3) 0.070(7) 0.062(11) -0.003(6) -0.009(11)
C42 0.028(3) 0.32(2) 0.051(4) 0.020(8) -0.002(3) -0.036(7)
C43 0.032(3) 0.228(14) 0.049(4) 0.010(7) 0.008(3) 0.001(5)
C44 0.046(4) 0.281(18) 0.037(4) -0.005(7) -0.002(3) -0.017(7)
C45 0.031(3) 0.236(14) 0.049(4) 0.012(7) 0.015(3) -0.004(5)
C46 0.035(3) 0.158(11) 0.053(4) 0.029(6) 0.002(3) 0.003(5)
C47 0.028(3) 0.119(9) 0.062(4) 0.024(5) 0.006(3) 0.013(4)
C48 0.035(3) 0.181(12) 0.043(4) 0.026(6) 0.007(3) 0.013(5)
C49 0.025(3) 0.125(9) 0.073(5) 0.017(6) 0.012(3) 0.002(4)
C50 0.019(3) 0.120(9) 0.078(5) 0.011(6) 0.006(3) 0.009(4)
C51 0.024(3) 0.112(9) 0.079(5) 0.018(6) 0.016(3) 0.013(4)
C52 0.029(3) 0.093(8) 0.085(5) 0.005(5) 0.010(3) -0.003(4)
C53 0.028(3) 0.095(8) 0.096(6) 0.032(6) 0.022(3) 0.012(4)
C54 0.023(3) 0.111(9) 0.136(8) 0.035(8) 0.021(4) 0.018(4)
C55 0.027(3) 0.121(10) 0.080(5) 0.014(6) 0.005(3) 0.008(5)
C56 0.039(3) 0.053(6) 0.126(7) 0.002(6) 0.019(4) 0.010(4)
N1 0.029(2) 0.064(5) 0.101(4) -0.002(4) 0.021(2) 0.008(3)
N2 0.025(2) 0.056(5) 0.109(5) 0.009(4) 0.013(3) 0.003(3)
N3 0.032(3) 0.42(2) 0.054(4) 0.037(8) 0.001(3) -0.028(7)
N4 0.027(3) 0.41(2) 0.065(4) 0.022(8) 0.003(3) -0.022(7)
O1 0.0250(19) 0.080(5) 0.124(4) 0.008(3) 0.016(2) 0.005(2)
O2 0.039(3) 0.067(5) 0.128(5) 0.011(4) 0.015(3) 0.002(3)
O3 0.043(2) 0.051(4) 0.138(5) 0.015(4) 0.028(3) 0.003(3)
O4 0.038(2) 0.058(4) 0.117(4) -0.008(3) 0.021(2) -0.004(2)
O5 0.040(2) 0.047(4) 0.122(4) 0.000(3) 0.022(2) 0.004(2)
O6 0.037(2) 0.131(7) 0.127(4) -0.005(4) 0.028(3) 0.011(3)
O7 0.044(3) 0.44(2) 0.095(5) -0.023(8) -0.007(3) -0.033(7)
O8 0.042(3) 0.55(2) 0.054(3) 0.006(8) -0.003(3) 0.006(7)
O9 0.027(4) 0.50(3) 0.085(5) -0.044(10) 0.007(3) -0.046(9)
O10 0.064(5) 0.44(3) 0.121(8) -0.037(11) 0.041(5) -0.042(10)
O11 0.071(4) 0.47(2) 0.067(4) -0.034(8) 0.025(3) -0.090(8)
O12 0.032(2) 0.157(8) 0.081(3) 0.004(4) 0.008(2) -0.003(3)

loop_
_atom_type_symbol
_atom_type_description
_atom_type_scat_dispersion_real
_atom_type_scat_dispersion_imag
_atom_type_scat_source
C C 0.0033 0.0016 'International Tables Vol C Tables 4.2.6.8 and 6.1.1.4'
H H 0.0000 0.0000 'International Tables Vol C Tables 4.2.6.8 and 6.1.1.4'
N N 0.0061 0.0033 'International Tables Vol C Tables 4.2.6.8 and 6.1.1.4'
O O 0.0106 0.0060 'International Tables Vol C Tables 4.2.6.8 and 6.1.1.4'

loop_
_geom_angle_atom_site_label_1
_geom_angle_atom_site_label_2
_geom_angle_atom_site_label_3
_geom_angle
C56 C1 N1 111.5(6)
C56 C1 C2 113.3(6)
N1 C1 C2 105.2(7)
O2 C2 O1 126.5(8)
O2 C2 C1 124.7(6)
O1 C2 C1 108.7(9)
O3 C4 N1 125.5(7)
O3 C4 C5 120.5(7)
N1 C4 C5 114.0(9)
N2 C5 C14 110.5(8)
N2 C5 C4 115.3(6)
C14 C5 C4 106.6(6)
O4 C6 N2 126.4(9)
O4 C6 O5 123.0(8)
N2 C6 O5 110.6(8)
O5 C7 C8 111.0(7)
C9 C8 C13 117.9(8)
C9 C8 C7 124.8(10)
C13 C8 C7 117.3(9)
C8 C9 C10 119.3(11)
C11 C10 C9 121.8(10)
C10 C11 C12 119.6(9)
C11 C12 C13 118.7(12)
C8 C13 C12 122.5(10)
C15 C14 C5 114.4(6)
C16 C15 C20 118.0(6)
C16 C15 C14 125.1(8)
C20 C15 C14 116.8(6)
C15 C16 C17 123.2(8)
C16 C17 C18 119.1(7)
C17 C18 C19 119.1(6)
C17 C18 C21 119.5(6)
C19 C18 C21 121.4(8)
C18 C19 C20 119.6(8)
C15 C20 C19 120.9(7)
O6 C21 C22 122.2(6)
O6 C21 C18 117.6(9)
C22 C21 C18 119.6(6)
C23 C22 C27 116.8(10)
C23 C22 C21 119.5(10)
C27 C22 C21 123.4(7)
C24 C23 C22 120.6(11)
C23 C24 C25 123.6(8)
C24 C25 C26 116.8(10)
C24 C25 C28 127.6(9)
C26 C25 C28 115.6(12)
C27 C26 C25 117.2(10)
C22 C27 C26 124.3(7)
C25 C28 C29 108.2(12)
N4 C29 C30 112.2(9)
N4 C29 C28 112.7(7)
C30 C29 C28 106.2(14)
O7 C30 O8 123.5(13)
O7 C30 C29 124.4(10)
O8 C30 C29 112.0(16)
O9 C32 N4 125.2(15)
O9 C32 C33 128(3)
N4 C32 C33 107(2)
N3 C33 C42 111.1(9)
N3 C33 C32 107.5(10)
C42 C33 C32 107.3(13)
O10 C34 O11 122(2)
O10 C34 N3 128.2(18)
O11 C34 N3 109(2)
O11 C35 C36 105.5(16)
C37 C36 C41 121.9(14)
C37 C36 C35 120(2)
C41 C36 C35 118.1(14)
C36 C37 C38 120.7(19)
C37 C38 C39 116.4(13)
C40 C39 C38 124.1(13)
C39 C40 C41 115.5(16)
C36 C41 C40 121.2(12)
C43 C42 C33 112.1(10)
C48 C43 C44 117.5(7)
C48 C43 C42 122.1(7)
C44 C43 C42 120.4(9)
C43 C44 C45 120.9(9)
C46 C45 C44 119.7(7)
C45 C46 C47 120.2(7)
C45 C46 C49 117.3(6)
C47 C46 C49 122.2(8)
C48 C47 C46 118.9(8)
C43 C48 C47 122.8(6)
O12 C49 C50 120.8(6)
O12 C49 C46 116.4(9)
C50 C49 C46 122.4(6)
C55 C50 C51 117.7(9)
C55 C50 C49 124.3(6)
C51 C50 C49 117.9(8)
C52 C51 C50 120.7(8)
C51 C52 C53 121.8(7)
C52 C53 C54 117.2(9)
C52 C53 C56 123.9(6)
C54 C53 C56 119.0(8)
C55 C54 C53 120.1(9)
C54 C55 C50 122.4(7)
C1 C56 C53 115.1(8)
C4 N1 C1 120.9(8)
C6 N2 C5 117.6(7)
C34 N3 C33 118.9(16)
C29 N4 C32 114.1(16)
C2 O1 C3 113.1(8)
C6 O5 C7 115.4(7)
C30 O8 C31 115.5(15)
C34 O11 C35 113.7(18)

loop_
_geom_bond_atom_site_label_1
_geom_bond_atom_site_label_2
_geom_bond_distance
C1 C56 1.503(11)
C1 N1 1.507(8)
C1 C2 1.519(12)
C2 O2 1.193(11)
C2 O1 1.327(8)
C3 O1 1.472(12)
C4 O3 1.226(11)
C4 N1 1.351(11)
C4 C5 1.534(10)
C5 N2 1.444(11)
C5 C14 1.532(11)
C6 O4 1.215(11)
C6 N2 1.347(10)
C6 O5 1.353(10)
C7 O5 1.452(9)
C7 C8 1.514(10)
C8 C9 1.355(14)
C8 C13 1.369(14)
C9 C10 1.443(13)
C10 C11 1.319(16)
C11 C12 1.373(16)
C12 C13 1.408(12)
C14 C15 1.529(9)
C15 C16 1.369(10)
C15 C20 1.379(11)
C16 C17 1.374(10)
C17 C18 1.395(11)
C18 C19 1.397(9)
C18 C21 1.513(10)
C19 C20 1.405(10)
C21 O6 1.229(9)
C21 C22 1.455(13)
C22 C23 1.374(11)
C22 C27 1.389(15)
C23 C24 1.346(15)
C24 C25 1.41(2)
C25 C26 1.420(12)
C25 C28 1.509(16)
C26 C27 1.396(12)
C28 C29 1.564(16)
C29 N4 1.485(10)
C29 C30 1.53(2)
C30 O7 1.23(2)
C30 O8 1.327(14)
C31 O8 1.426(18)
C32 O9 1.10(4)
C32 N4 1.53(4)
C32 C33 1.556(13)
C33 N3 1.447(11)
C33 C42 1.542(15)
C34 O10 1.27(3)
C34 O11 1.31(2)
C34 N3 1.39(3)
C35 O11 1.49(2)
C35 C36 1.566(19)
C36 C37 1.355(19)
C36 C41 1.36(3)
C37 C38 1.38(2)
C38 C39 1.41(3)
C39 C40 1.38(2)
C40 C41 1.401(19)
C42 C43 1.521(11)
C43 C48 1.379(14)
C43 C44 1.391(10)
C44 C45 1.398(12)
C45 C46 1.381(14)
C46 C47 1.383(10)
C46 C49 1.537(9)
C47 C48 1.381(11)
C49 O12 1.247(9)
C49 C50 1.458(13)
C50 C55 1.392(14)
C50 C51 1.405(8)
C51 C52 1.382(12)
C52 C53 1.395(13)
C53 C54 1.433(10)
C53 C56 1.514(13)
C54 C55 1.370(14)

loop_
_geom_torsion_atom_site_label_1
_geom_torsion_atom_site_label_2
_geom_torsion_atom_site_label_3
_geom_torsion_atom_site_label_4
_geom_torsion
C56 C1 C2 O2 130.3(9)
N1 C1 C2 O2 8.3(12)
C56 C1 C2 O1 -52.1(9)
N1 C1 C2 O1 -174.1(6)
O3 C4 C5 N2 163.9(8)
N1 C4 C5 N2 -17.6(10)
O3 C4 C5 C14 -73.0(10)
N1 C4 C5 C14 105.5(8)
O5 C7 C8 C9 112.1(11)
O5 C7 C8 C13 -68.7(13)
C13 C8 C9 C10 1.4(17)
C7 C8 C9 C10 -179.4(10)
C8 C9 C10 C11 1.4(18)
C9 C10 C11 C12 -4(2)
C10 C11 C12 C13 4(2)
C9 C8 C13 C12 -1(2)
C7 C8 C13 C12 179.3(12)
C11 C12 C13 C8 -1(2)
N2 C5 C14 C15 -61.2(9)
C4 C5 C14 C15 172.8(8)
C5 C14 C15 C16 -17.7(14)
C5 C14 C15 C20 165.0(8)
C20 C15 C16 C17 -0.2(16)
C14 C15 C16 C17 -177.5(11)
C15 C16 C17 C18 2.7(17)
C16 C17 C18 C19 -3.8(16)
C16 C17 C18 C21 177.8(10)
C17 C18 C19 C20 2.6(14)
C21 C18 C19 C20 -179.0(9)
C16 C15 C20 C19 -1.0(14)
C14 C15 C20 C19 176.4(9)
C18 C19 C20 C15 -0.2(14)
C17 C18 C21 O6 -26.0(13)
C19 C18 C21 O6 155.7(10)
C17 C18 C21 C22 163.0(10)
C19 C18 C21 C22 -15.4(14)
O6 C21 C22 C23 -31.9(15)
C18 C21 C22 C23 138.6(9)
O6 C21 C22 C27 141.6(9)
C18 C21 C22 C27 -47.8(13)
C27 C22 C23 C24 8.8(14)
C21 C22 C23 C24 -177.3(9)
C22 C23 C24 C25 -7.6(17)
C23 C24 C25 C26 1.4(16)
C23 C24 C25 C28 -178.1(10)
C24 C25 C26 C27 2.9(13)
C28 C25 C26 C27 -177.5(8)
C23 C22 C27 C26 -4.4(13)
C21 C22 C27 C26 -178.1(8)
C25 C26 C27 C22 -1.4(12)
C24 C25 C28 C29 -79.8(12)
C26 C25 C28 C29 100.7(12)
C25 C28 C29 N4 -51.6(17)
C25 C28 C29 C30 -174.9(9)
N4 C29 C30 O7 -134.2(14)
C28 C29 C30 O7 -10.6(17)
N4 C29 C30 O8 48.1(17)
C28 C29 C30 O8 171.7(10)
O9 C32 C33 N3 -75(2)
N4 C32 C33 N3 106.2(14)
O9 C32 C33 C42 44(2)
N4 C32 C33 C42 -134.2(11)
O11 C35 C36 C37 -128.0(15)
O11 C35 C36 C41 53.2(16)
C41 C36 C37 C38 3(2)
C35 C36 C37 C38 -176.1(14)
C36 C37 C38 C39 -1(2)
C37 C38 C39 C40 1(2)
C38 C39 C40 C41 -4(2)
C37 C36 C41 C40 -5(2)
C35 C36 C41 C40 173.6(14)
C39 C40 C41 C36 5(2)
N3 C33 C42 C43 -66.0(15)
C32 C33 C42 C43 176.8(14)
C33 C42 C43 C48 -102.4(12)
C33 C42 C43 C44 76.4(17)
C48 C43 C44 C45 1.5(18)
C42 C43 C44 C45 -177.3(12)
C43 C44 C45 C46 -0.2(19)
C44 C45 C46 C47 -1.7(17)
C44 C45 C46 C49 -176.1(10)
C45 C46 C47 C48 2.2(15)
C49 C46 C47 C48 176.3(9)
C44 C43 C48 C47 -1.0(17)
C42 C43 C48 C47 177.9(11)
C46 C47 C48 C43 -0.9(15)
C45 C46 C49 O12 13.5(13)
C47 C46 C49 O12 -160.8(9)
C45 C46 C49 C50 -173.6(10)
C47 C46 C49 C50 12.2(14)
O12 C49 C50 C55 -150.3(9)
C46 C49 C50 C55 37.0(13)
O12 C49 C50 C51 25.0(13)
C46 C49 C50 C51 -147.7(8)
C55 C50 C51 C52 -2.4(12)
C49 C50 C51 C52 -178.0(8)
C50 C51 C52 C53 -0.4(13)
C51 C52 C53 C54 3.3(12)
C51 C52 C53 C56 -176.6(8)
C52 C53 C54 C55 -3.5(12)
C56 C53 C54 C55 176.4(8)
C53 C54 C55 C50 0.8(14)
C51 C50 C55 C54 2.2(13)
C49 C50 C55 C54 177.5(8)
N1 C1 C56 C53 50.8(8)
C2 C1 C56 C53 -67.6(8)
C52 C53 C56 C1 84.7(8)
C54 C53 C56 C1 -95.3(9)
O3 C4 N1 C1 -0.8(12)
C5 C4 N1 C1 -179.2(6)
C56 C1 N1 C4 63.5(9)
C2 C1 N1 C4 -173.3(7)
O4 C6 N2 C5 4.0(10)
O5 C6 N2 C5 -176.0(5)
C14 C5 N2 C6 129.1(6)
C4 C5 N2 C6 -109.9(7)
O10 C34 N3 C33 15(2)
O11 C34 N3 C33 -174.4(9)
C42 C33 N3 C34 111.5(14)
C32 C33 N3 C34 -131.3(17)
C30 C29 N4 C32 54.9(15)
C28 C29 N4 C32 -65.0(15)
O9 C32 N4 C29 0(2)
C33 C32 N4 C29 178.1(7)
O2 C2 O1 C3 -2.8(13)
C1 C2 O1 C3 179.6(7)
O4 C6 O5 C7 -6.9(9)
N2 C6 O5 C7 173.0(5)
C8 C7 O5 C6 -69.3(9)
O7 C30 O8 C31 -3(2)
C29 C30 O8 C31 174.9(11)
O10 C34 O11 C35 -3(2)
N3 C34 O11 C35 -174.6(10)
C36 C35 O11 C34 171.1(11)
